data_7021963
loop_
_publ_author_name
'Zhu, Hui'
'Huang, Jian'
'Bao, Song-Song'
'Ren, Min'
'Zheng, Li-Min'

_publ_section_title
;
 Racemic metal phosphonates based on
 2-phenyl-2-(phosphonomethylamino)acetate.
;
_journal_issue 39
_journal_name_full 'Dalton transactions (Cambridge, England : 2003)'
_journal_page_first 14075
_journal_page_last 14080
_journal_paper_doi 10.1039/c3dt51742j
_journal_volume 42
_journal_year 2013
_chemical_formula_moiety 'C38 H38 Co3 N6 O12 P2, 4(H2 O)'
_chemical_formula_sum 'C38 H46 Co3 N6 O16 P2'
_chemical_formula_weight 1081.54
_chemical_name_systematic
; 
 ? 
;
_space_group_IT_number 14
_symmetry_cell_setting monoclinic
_symmetry_space_group_name_Hall '-P 2ybc'
_symmetry_space_group_name_H-M 'P 1 21/c 1'
_atom_sites_solution_hydrogens geom
_atom_sites_solution_primary direct
_atom_sites_solution_secondary difmap
_audit_creation_method SHELXL-97
_cell_angle_alpha 90.00
_cell_angle_beta 116.00(3)
_cell_angle_gamma 90.00
_cell_formula_units_Z 2
_cell_length_a 10.787(19)
_cell_length_b 23.30(4)
_cell_length_c 9.916(17)
_cell_measurement_reflns_used 950
_cell_measurement_temperature 296(2)
_cell_measurement_theta_max 24.203
_cell_measurement_theta_min 2.446
_cell_volume 2240(7)
_computing_cell_refinement SMART
_computing_data_collection 'SMART (Bruker, 2000)'
_computing_data_reduction 'SAINT (Bruker, 2000)'
_computing_molecular_graphics SHELXTL
_computing_publication_material SHELXTL
_computing_structure_refinement SHELXTL
_computing_structure_solution 'SHELXTL (Bruker, 2000)'
_diffrn_ambient_temperature 296(2)
_diffrn_measured_fraction_theta_full 0.987
_diffrn_measured_fraction_theta_max 0.987
_diffrn_measurement_device_type 'Bruker APEX DUO'
_diffrn_radiation_monochromator graphite
_diffrn_radiation_source 'fine-focus sealed tube'
_diffrn_radiation_type MoK\a
_diffrn_radiation_wavelength 0.71073
_diffrn_reflns_av_R_equivalents 0.1008
_diffrn_reflns_av_unetI/netI 0.2085
_diffrn_reflns_limit_h_max 12
_diffrn_reflns_limit_h_min -12
_diffrn_reflns_limit_k_max 17
_diffrn_reflns_limit_k_min -27
_diffrn_reflns_limit_l_max 6
_diffrn_reflns_limit_l_min -11
_diffrn_reflns_number 7559
_diffrn_reflns_theta_full 25.00
_diffrn_reflns_theta_max 25.00
_diffrn_reflns_theta_min 1.75
_exptl_absorpt_coefficient_mu 1.246
_exptl_absorpt_correction_T_max 0.8855
_exptl_absorpt_correction_T_min 0.7887
_exptl_absorpt_correction_type multi-scan
_exptl_absorpt_process_details 'SADABS(Bruker, 2000)'
_exptl_crystal_colour pink
_exptl_crystal_density_diffrn 1.603
_exptl_crystal_density_method 'not measured'
_exptl_crystal_description block
_exptl_crystal_F_000 1110
_exptl_crystal_size_max 0.20
_exptl_crystal_size_mid 0.15
_exptl_crystal_size_min 0.10
_refine_diff_density_max 0.641
_refine_diff_density_min -0.825
_refine_diff_density_rms 0.115
_refine_ls_extinction_method none
_refine_ls_goodness_of_fit_ref 0.978
_refine_ls_hydrogen_treatment constr
_refine_ls_matrix_type full
_refine_ls_number_parameters 295
_refine_ls_number_reflns 3880
_refine_ls_number_restraints 0
_refine_ls_restrained_S_all 0.978
_refine_ls_R_factor_all 0.1695
_refine_ls_R_factor_gt 0.0688
_refine_ls_shift/su_max 0.000
_refine_ls_shift/su_mean 0.000
_refine_ls_structure_factor_coef Fsqd
_refine_ls_weighting_details 'calc w=1/[\s^2^(Fo^2^)+(0.0504P)^2^+0.0000P] where P=(Fo^2^+2Fc^2^)/3'
_refine_ls_weighting_scheme calc
_refine_ls_wR_factor_gt 0.1221
_refine_ls_wR_factor_ref 0.1495
_reflns_number_gt 1951
_reflns_number_total 3880
_reflns_threshold_expression >2sigma(I)
_cod_data_source_file c3dt51742j.txt
_cod_data_source_block 111
_cod_depositor_comments
;
The following automatic conversions were performed:

'_symmetry_cell_setting' value 'Monoclinic' changed to 'monoclinic'
according to /home/saulius/struct/CIF-dictionaries/cif_core.dic
dictionary named 'cif_core.dic' version 2.4.2 from 2011-04-26.

Automatic conversion script
Id: cif_fix_values 1891 2012-01-12 08:04:46Z andrius 
;
_cod_original_sg_symbol_H-M 'P 21/c'
_cod_database_code 7021963

loop_
_symmetry_equiv_pos_as_xyz
'x, y, z'
'-x, y+1/2, -z+1/2'
'-x, -y, -z'
'x, -y-1/2, z-1/2'

loop_
_atom_site_label
_atom_site_type_symbol
_atom_site_fract_x
_atom_site_fract_y
_atom_site_fract_z
_atom_site_U_iso_or_equiv
_atom_site_adp_type
_atom_site_occupancy
_atom_site_symmetry_multiplicity
_atom_site_calc_flag
_atom_site_refinement_flags
O3W O 0.3166(4) 0.11129(19) 0.2964(6) 0.0393(14) Uani 1 1 d .
N2 N 0.9394(5) 0.0920(2) 0.9496(7) 0.0248(15) Uani 1 1 d .
O1 O 0.7262(4) 0.01880(17) 1.1072(5) 0.0242(12) Uani 1 1 d .
Co1 Co 1.0000 0.0000 1.0000 0.0232(4) Uani 1 2 d S
O2 O 0.7930(4) -0.02181(17) 0.9101(5) 0.0271(12) Uani 1 1 d .
P1 P 0.67442(15) -0.00248(8) 0.9460(2) 0.0250(5) Uani 1 1 d .
Co2 Co 0.36793(8) -0.03109(4) 0.75437(11) 0.0272(3) Uani 1 1 d .
C1 C 0.5860(6) 0.0575(3) 0.8228(8) 0.033(2) Uani 1 1 d .
H1A H 0.6261 0.0934 0.8717 0.040 Uiso 1 1 calc R
H1B H 0.5967 0.0549 0.7309 0.040 Uiso 1 1 calc R
C2 C 0.3461(6) 0.0938(3) 0.6634(7) 0.0226(18) Uani 1 1 d .
H2 H 0.4002 0.1072 0.6119 0.027 Uiso 1 1 calc R
C3 C 0.2990(6) 0.1469(3) 0.7181(8) 0.0240(18) Uani 1 1 d .
C4 C 0.3329(6) 0.2015(3) 0.6894(8) 0.032(2) Uani 1 1 d .
H4 H 0.3848 0.2056 0.6358 0.038 Uiso 1 1 calc R
C5 C 0.2901(8) 0.2509(3) 0.7403(9) 0.043(2) Uani 1 1 d .
H5 H 0.3107 0.2874 0.7180 0.051 Uiso 1 1 calc R
C6 C 0.2176(7) 0.2439(3) 0.8232(9) 0.043(2) Uani 1 1 d .
H6 H 0.1908 0.2761 0.8592 0.052 Uiso 1 1 calc R
C7 C 0.1829(7) 0.1893(4) 0.8548(9) 0.045(2) Uani 1 1 d .
H7 H 0.1340 0.1855 0.9117 0.054 Uiso 1 1 calc R
C8 C 0.2220(6) 0.1406(3) 0.8005(8) 0.031(2) Uani 1 1 d .
H8 H 0.1972 0.1043 0.8189 0.037 Uiso 1 1 calc R
C9 C 0.1672(6) -0.1303(3) 0.6098(8) 0.030(2) Uani 1 1 d .
H9 H 0.1094 -0.1004 0.5568 0.037 Uiso 1 1 calc R
C10 C 0.3751(6) -0.1615(3) 0.7870(9) 0.036(2) Uani 1 1 d .
H10 H 0.4642 -0.1536 0.8590 0.044 Uiso 1 1 calc R
C11 C 0.9582(6) 0.1311(3) 1.0580(9) 0.0248(19) Uani 1 1 d .
H11 H 1.0010 0.1193 1.1576 0.030 Uiso 1 1 calc R
C12 C 0.9162(6) 0.1883(3) 1.0273(9) 0.029(2) Uani 1 1 d .
H12 H 0.9351 0.2141 1.1055 0.035 Uiso 1 1 calc R
C13 C 0.8461(6) 0.2067(3) 0.8791(9) 0.0259(19) Uani 1 1 d .
C14 C 0.8237(6) 0.1660(3) 0.7685(9) 0.029(2) Uani 1 1 d .
H14 H 0.7761 0.1761 0.6680 0.035 Uiso 1 1 calc R
C15 C 0.8725(6) 0.1096(3) 0.8075(9) 0.027(2) Uani 1 1 d .
H15 H 0.8576 0.0835 0.7311 0.032 Uiso 1 1 calc R
C16 C 0.2002(6) -0.2319(3) 0.6553(8) 0.0225(18) Uani 1 1 d .
C17 C 0.3325(6) -0.2185(3) 0.7633(8) 0.033(2) Uani 1 1 d .
H17 H 0.3920 -0.2475 0.8192 0.039 Uiso 1 1 calc R
C18 C 0.1162(6) -0.1860(3) 0.5788(8) 0.028(2) Uani 1 1 d .
H18 H 0.0262 -0.1926 0.5072 0.034 Uiso 1 1 calc R
C19 C 0.2229(6) 0.0581(3) 0.5477(8) 0.0243(19) Uani 1 1 d .
N1 N 0.2959(5) -0.1174(2) 0.7127(6) 0.0261(16) Uani 1 1 d .
N3 N 0.4369(4) 0.0559(2) 0.7874(6) 0.0232(15) Uani 1 1 d .
H3A H 0.4305 0.0683 0.8702 0.028 Uiso 1 1 d R
O3 O 0.5642(4) -0.05033(17) 0.9058(5) 0.0255(12) Uani 1 1 d .
O4 O 0.2119(4) 0.0053(2) 0.5723(6) 0.0343(13) Uani 1 1 d .
O5 O 0.1456(4) 0.08523(19) 0.4316(5) 0.0293(13) Uani 1 1 d .
O1W O 0.4523(5) -0.0481(2) 0.5749(6) 0.0491(16) Uani 1 1 d .
H1WA H 0.4134 -0.0251 0.5018 0.074 Uiso 1 1 d R
H1WB H 0.5397 -0.0454 0.6151 0.074 Uiso 1 1 d R
O2W O 1.0001(4) 0.00531(17) 1.2140(5) 0.0291(13) Uani 1 1 d .
H2WA H 1.0583 0.0305 1.2663 0.044 Uiso 1 1 d R
H2WB H 0.9201 0.0149 1.2029 0.044 Uiso 1 1 d R
H3WA H 0.3045 0.0982 0.2116 0.044 Uiso 1 1 d R
H3WB H 0.2396 0.1053 0.2984 0.044 Uiso 1 1 d R

loop_
_atom_site_aniso_label
_atom_site_aniso_U_11
_atom_site_aniso_U_22
_atom_site_aniso_U_33
_atom_site_aniso_U_23
_atom_site_aniso_U_13
_atom_site_aniso_U_12
O3W 0.035(3) 0.039(4) 0.045(4) -0.009(3) 0.019(2) 0.000(2)
N2 0.016(3) 0.029(4) 0.024(4) -0.011(4) 0.003(2) -0.006(2)
O1 0.019(2) 0.022(3) 0.028(3) -0.007(3) 0.0069(19) 0.0007(18)
Co1 0.0153(6) 0.0152(8) 0.0325(10) 0.0006(7) 0.0044(5) -0.0001(5)
O2 0.019(2) 0.025(3) 0.033(3) -0.012(3) 0.0070(19) -0.0032(19)
P1 0.0158(8) 0.0178(12) 0.0367(14) -0.0036(11) 0.0070(8) -0.0003(7)
Co2 0.0162(4) 0.0187(6) 0.0383(7) -0.0024(6) 0.0043(4) -0.0019(4)
C1 0.017(3) 0.034(5) 0.046(6) 0.000(4) 0.012(3) -0.004(3)
C2 0.016(3) 0.025(5) 0.020(5) 0.006(4) 0.002(3) -0.001(3)
C3 0.023(3) 0.012(4) 0.025(5) -0.007(4) -0.001(3) -0.002(3)
C4 0.028(4) 0.031(5) 0.037(6) -0.002(5) 0.015(3) -0.004(3)
C5 0.050(5) 0.020(5) 0.050(7) 0.003(5) 0.014(4) -0.005(4)
C6 0.033(4) 0.029(6) 0.047(7) -0.005(5) -0.001(4) 0.012(3)
C7 0.033(4) 0.038(6) 0.056(7) -0.001(5) 0.012(4) 0.007(4)
C8 0.016(3) 0.033(5) 0.040(6) 0.008(4) 0.008(3) 0.009(3)
C9 0.014(3) 0.035(5) 0.034(5) 0.006(4) 0.003(3) -0.001(3)
C10 0.019(3) 0.026(5) 0.051(6) 0.002(5) 0.004(3) -0.005(3)
C11 0.015(3) 0.029(5) 0.030(5) 0.007(4) 0.008(3) 0.003(3)
C12 0.028(4) 0.025(5) 0.028(5) 0.005(4) 0.007(3) 0.007(3)
C13 0.019(3) 0.027(5) 0.032(6) 0.001(5) 0.011(3) -0.003(3)
C14 0.025(4) 0.022(5) 0.032(5) 0.003(4) 0.004(3) 0.003(3)
C15 0.022(3) 0.024(5) 0.032(6) -0.006(4) 0.008(3) -0.002(3)
C16 0.026(4) 0.014(4) 0.026(5) -0.011(4) 0.011(3) -0.004(3)
C17 0.024(4) 0.015(5) 0.045(6) 0.003(4) 0.003(3) 0.005(3)
C18 0.026(4) 0.020(5) 0.035(5) 0.002(4) 0.011(3) -0.008(3)
C19 0.020(3) 0.026(5) 0.023(5) -0.010(5) 0.005(3) -0.003(3)
N1 0.023(3) 0.017(4) 0.034(4) -0.001(3) 0.009(3) 0.002(2)
N3 0.016(3) 0.017(4) 0.029(4) -0.003(3) 0.003(2) 0.002(2)
O3 0.018(2) 0.014(3) 0.041(3) 0.000(3) 0.010(2) -0.0005(17)
O4 0.039(3) 0.020(3) 0.036(4) 0.000(3) 0.008(2) -0.007(2)
O5 0.018(2) 0.028(3) 0.031(3) 0.003(3) 0.001(2) 0.0013(19)
O1W 0.031(3) 0.049(4) 0.053(4) 0.011(3) 0.005(2) 0.006(2)
O2W 0.019(2) 0.022(3) 0.040(3) -0.006(3) 0.007(2) -0.0038(18)

loop_
_atom_type_symbol
_atom_type_description
_atom_type_scat_dispersion_real
_atom_type_scat_dispersion_imag
_atom_type_scat_source
C C 0.0033 0.0016 'International Tables Vol C Tables 4.2.6.8 and 6.1.1.4'
H H 0.0000 0.0000 'International Tables Vol C Tables 4.2.6.8 and 6.1.1.4'
N N 0.0061 0.0033 'International Tables Vol C Tables 4.2.6.8 and 6.1.1.4'
O O 0.0106 0.0060 'International Tables Vol C Tables 4.2.6.8 and 6.1.1.4'
P P 0.1023 0.0942 'International Tables Vol C Tables 4.2.6.8 and 6.1.1.4'
Co Co 0.3494 0.9721 'International Tables Vol C Tables 4.2.6.8 and 6.1.1.4'

loop_
_geom_angle_atom_site_label_1
_geom_angle_atom_site_label_2
_geom_angle_atom_site_label_3
_geom_angle
_geom_angle_site_symmetry_1
_geom_angle_site_symmetry_3
H3WA O3W H3WB 103.7 . .
C15 N2 C11 117.0(6) . .
C15 N2 Co1 120.1(5) . .
C11 N2 Co1 122.7(5) . .
P1 O1 Co2 133.1(2) . 3_657
O2 Co1 O2 179.998(1) . 3_757
O2 Co1 O2W 88.42(17) . .
O2 Co1 O2W 91.58(17) 3_757 .
O2 Co1 O2W 91.58(17) . 3_757
O2 Co1 O2W 88.42(17) 3_757 3_757
O2W Co1 O2W 180.0 . 3_757
O2 Co1 N2 89.12(18) . .
O2 Co1 N2 90.88(18) 3_757 .
O2W Co1 N2 92.3(2) . .
O2W Co1 N2 87.7(2) 3_757 .
O2 Co1 N2 90.88(18) . 3_757
O2 Co1 N2 89.12(18) 3_757 3_757
O2W Co1 N2 87.7(2) . 3_757
O2W Co1 N2 92.3(2) 3_757 3_757
N2 Co1 N2 179.999(1) . 3_757
P1 O2 Co1 132.7(3) . .
O1 P1 O2 112.2(2) . .
O1 P1 O3 113.0(3) . .
O2 P1 O3 110.6(3) . .
O1 P1 C1 107.2(3) . .
O2 P1 C1 108.3(3) . .
O3 P1 C1 105.2(3) . .
O4 Co2 O3 158.90(18) . .
O4 Co2 O1 94.4(2) . 3_657
O3 Co2 O1 101.3(2) . 3_657
O4 Co2 N1 97.5(2) . .
O3 Co2 N1 96.21(19) . .
O1 Co2 N1 90.92(19) 3_657 .
O4 Co2 N3 80.7(2) . .
O3 Co2 N3 85.18(18) . .
O1 Co2 N3 90.34(19) 3_657 .
N1 Co2 N3 177.9(2) . .
O4 Co2 O1W 81.0(2) . .
O3 Co2 O1W 84.2(2) . .
O1 Co2 O1W 173.78(16) 3_657 .
N1 Co2 O1W 85.6(2) . .
N3 Co2 O1W 92.95(19) . .
N3 C1 P1 109.4(4) . .
N3 C1 H1A 109.8 . .
P1 C1 H1A 109.8 . .
N3 C1 H1B 109.8 . .
P1 C1 H1B 109.8 . .
H1A C1 H1B 108.2 . .
N3 C2 C3 113.0(6) . .
N3 C2 C19 109.4(6) . .
C3 C2 C19 112.6(5) . .
N3 C2 H2 107.2 . .
C3 C2 H2 107.2 . .
C19 C2 H2 107.2 . .
C4 C3 C8 119.4(6) . .
C4 C3 C2 120.8(7) . .
C8 C3 C2 119.8(6) . .
C3 C4 C5 121.1(7) . .
C3 C4 H4 119.5 . .
C5 C4 H4 119.5 . .
C6 C5 C4 118.6(7) . .
C6 C5 H5 120.7 . .
C4 C5 H5 120.7 . .
C5 C6 C7 121.5(7) . .
C5 C6 H6 119.2 . .
C7 C6 H6 119.2 . .
C6 C7 C8 119.7(8) . .
C6 C7 H7 120.2 . .
C8 C7 H7 120.2 . .
C7 C8 C3 119.7(7) . .
C7 C8 H8 120.2 . .
C3 C8 H8 120.2 . .
N1 C9 C18 123.6(6) . .
N1 C9 H9 118.2 . .
C18 C9 H9 118.2 . .
N1 C10 C17 123.9(6) . .
N1 C10 H10 118.1 . .
C17 C10 H10 118.1 . .
N2 C11 C12 123.1(7) . .
N2 C11 H11 118.4 . .
C12 C11 H11 118.4 . .
C13 C12 C11 119.8(7) . .
C13 C12 H12 120.1 . .
C11 C12 H12 120.1 . .
C14 C13 C12 116.7(7) . .
C14 C13 C16 123.0(7) . 2_656
C12 C13 C16 120.2(7) . 2_656
C13 C14 C15 120.4(7) . .
C13 C14 H14 119.8 . .
C15 C14 H14 119.8 . .
N2 C15 C14 122.8(7) . .
N2 C15 H15 118.6 . .
C14 C15 H15 118.6 . .
C18 C16 C17 116.8(6) . .
C18 C16 C13 122.3(6) . 2_646
C17 C16 C13 120.9(6) . 2_646
C10 C17 C16 119.7(6) . .
C10 C17 H17 120.2 . .
C16 C17 H17 120.2 . .
C9 C18 C16 119.7(6) . .
C9 C18 H18 120.2 . .
C16 C18 H18 120.1 . .
O5 C19 O4 125.6(7) . .
O5 C19 C2 114.6(7) . .
O4 C19 C2 119.7(6) . .
C10 N1 C9 116.4(6) . .
C10 N1 Co2 121.9(4) . .
C9 N1 Co2 121.7(5) . .
C2 N3 C1 115.7(5) . .
C2 N3 Co2 112.3(4) . .
C1 N3 Co2 109.1(4) . .
C2 N3 H3A 106.2 . .
C1 N3 H3A 106.4 . .
Co2 N3 H3A 106.6 . .
P1 O3 Co2 117.6(3) . .
C19 O4 Co2 117.6(4) . .
Co2 O1W H1WA 109.2 . .
Co2 O1W H1WB 110.5 . .
H1WA O1W H1WB 112.7 . .
Co1 O2W H2WA 109.0 . .
Co1 O2W H2WB 109.3 . .
H2WA O2W H2WB 109.5 . .

loop_
_geom_bond_atom_site_label_1
_geom_bond_atom_site_label_2
_geom_bond_distance
_geom_bond_site_symmetry_2
O3W H3WA 0.8493 .
O3W H3WB 0.8511 .
N2 C15 1.335(8) .
N2 C11 1.355(8) .
N2 Co1 2.233(7) .
O1 P1 1.527(5) .
O1 Co2 2.054(5) 3_657
Co1 O2 2.072(5) .
Co1 O2 2.072(5) 3_757
Co1 O2W 2.125(6) .
Co1 O2W 2.125(6) 3_757
Co1 N2 2.233(7) 3_757
O2 P1 1.538(5) .
P1 O3 1.549(5) .
P1 C1 1.825(7) .
Co2 O4 2.036(5) .
Co2 O3 2.038(5) .
Co2 O1 2.054(5) 3_657
Co2 N1 2.131(6) .
Co2 N3 2.133(6) .
Co2 O1W 2.360(6) .
C1 N3 1.489(7) .
C1 H1A 0.9700 .
C1 H1B 0.9700 .
C2 N3 1.482(8) .
C2 C3 1.525(9) .
C2 C19 1.561(9) .
C2 H2 0.9800 .
C3 C4 1.387(9) .
C3 C8 1.404(9) .
C4 C5 1.414(10) .
C4 H4 0.9300 .
C5 C6 1.370(11) .
C5 H5 0.9300 .
C6 C7 1.398(10) .
C6 H6 0.9300 .
C7 C8 1.399(9) .
C7 H7 0.9300 .
C8 H8 0.9300 .
C9 N1 1.348(8) .
C9 C18 1.390(8) .
C9 H9 0.9300 .
C10 N1 1.332(8) .
C10 C17 1.392(9) .
C10 H10 0.9300 .
C11 C12 1.399(9) .
C11 H11 0.9300 .
C12 C13 1.393(9) .
C12 H12 0.9300 .
C13 C14 1.388(9) .
C13 C16 1.506(9) 2_656
C14 C15 1.404(9) .
C14 H14 0.9300 .
C15 H15 0.9300 .
C16 C18 1.392(8) .
C16 C17 1.393(9) .
C16 C13 1.506(9) 2_646
C17 H17 0.9300 .
C18 H18 0.9300 .
C19 O5 1.256(8) .
C19 O4 1.271(8) .
N3 H3A 0.9001 .
O1W H1WA 0.8499 .
O1W H1WB 0.8499 .
O2W H2WA 0.8501 .
O2W H2WB 0.8500 .

loop_
_geom_torsion_atom_site_label_1
_geom_torsion_atom_site_label_2
_geom_torsion_atom_site_label_3
_geom_torsion_atom_site_label_4
_geom_torsion
_geom_torsion_site_symmetry_1
_geom_torsion_site_symmetry_4
C15 N2 Co1 O2 -65.9(4) . .
C11 N2 Co1 O2 108.9(4) . .
C15 N2 Co1 O2 114.1(4) . 3_757
C11 N2 Co1 O2 -71.1(4) . 3_757
C15 N2 Co1 O2W -154.3(4) . .
C11 N2 Co1 O2W 20.5(4) . .
C15 N2 Co1 O2W 25.7(4) . 3_757
C11 N2 Co1 O2W -159.5(4) . 3_757
C15 N2 Co1 N2 39(7) . 3_757
C11 N2 Co1 N2 -146(7) . 3_757
O2 Co1 O2 P1 -26(15) 3_757 .
O2W Co1 O2 P1 36.2(4) . .
O2W Co1 O2 P1 -143.8(4) 3_757 .
N2 Co1 O2 P1 -56.1(4) . .
N2 Co1 O2 P1 123.9(4) 3_757 .
Co2 O1 P1 O2 -161.9(3) 3_657 .
Co2 O1 P1 O3 -36.0(4) 3_657 .
Co2 O1 P1 C1 79.4(4) 3_657 .
Co1 O2 P1 O1 -25.1(5) . .
Co1 O2 P1 O3 -152.3(3) . .
Co1 O2 P1 C1 93.0(4) . .
O1 P1 C1 N3 -91.1(5) . .
O2 P1 C1 N3 147.6(4) . .
O3 P1 C1 N3 29.4(5) . .
N3 C2 C3 C4 118.7(7) . .
C19 C2 C3 C4 -116.7(7) . .
N3 C2 C3 C8 -60.4(7) . .
C19 C2 C3 C8 64.2(8) . .
C8 C3 C4 C5 -0.7(10) . .
C2 C3 C4 C5 -179.7(6) . .
C3 C4 C5 C6 2.0(11) . .
C4 C5 C6 C7 -1.5(12) . .
C5 C6 C7 C8 -0.3(11) . .
C6 C7 C8 C3 1.7(10) . .
C4 C3 C8 C7 -1.2(10) . .
C2 C3 C8 C7 177.9(6) . .
C15 N2 C11 C12 -2.7(8) . .
Co1 N2 C11 C12 -177.7(4) . .
N2 C11 C12 C13 3.0(9) . .
C11 C12 C13 C14 -1.1(9) . .
C11 C12 C13 C16 179.7(5) . 2_656
C12 C13 C14 C15 -0.9(9) . .
C16 C13 C14 C15 178.3(5) 2_656 .
C11 N2 C15 C14 0.6(8) . .
Co1 N2 C15 C14 175.7(4) . .
C13 C14 C15 N2 1.2(9) . .
N1 C10 C17 C16 0.6(12) . .
C18 C16 C17 C10 -1.5(11) . .
C13 C16 C17 C10 176.5(6) 2_646 .
N1 C9 C18 C16 -0.5(11) . .
C17 C16 C18 C9 1.4(10) . .
C13 C16 C18 C9 -176.5(6) 2_646 .
N3 C2 C19 O5 -174.5(5) . .
C3 C2 C19 O5 59.0(8) . .
N3 C2 C19 O4 2.0(8) . .
C3 C2 C19 O4 -124.5(7) . .
C17 C10 N1 C9 0.3(11) . .
C17 C10 N1 Co2 -179.9(5) . .
C18 C9 N1 C10 -0.4(10) . .
C18 C9 N1 Co2 179.8(5) . .
O4 Co2 N1 C10 167.7(6) . .
O3 Co2 N1 C10 3.7(6) . .
O1 Co2 N1 C10 -97.8(6) 3_657 .
N3 Co2 N1 C10 135(5) . .
O1W Co2 N1 C10 87.4(6) . .
O4 Co2 N1 C9 -12.5(6) . .
O3 Co2 N1 C9 -176.5(5) . .
O1 Co2 N1 C9 82.0(6) 3_657 .
N3 Co2 N1 C9 -45(5) . .
O1W Co2 N1 C9 -92.8(6) . .
C3 C2 N3 C1 -105.5(6) . .
C19 C2 N3 C1 128.2(6) . .
C3 C2 N3 Co2 128.4(5) . .
C19 C2 N3 Co2 2.1(6) . .
P1 C1 N3 C2 -167.2(5) . .
P1 C1 N3 Co2 -39.5(5) . .
O4 Co2 N3 C2 -3.7(4) . .
O3 Co2 N3 C2 160.6(4) . .
O1 Co2 N3 C2 -98.0(4) 3_657 .
N1 Co2 N3 C2 29(5) . .
O1W Co2 N3 C2 76.7(4) . .
O4 Co2 N3 C1 -133.3(5) . .
O3 Co2 N3 C1 31.0(4) . .
O1 Co2 N3 C1 132.4(4) 3_657 .
N1 Co2 N3 C1 -101(5) . .
O1W Co2 N3 C1 -52.9(4) . .
O1 P1 O3 Co2 111.9(3) . .
O2 P1 O3 Co2 -121.4(3) . .
C1 P1 O3 Co2 -4.7(4) . .
O4 Co2 O3 P1 35.0(7) . .
O1 Co2 O3 P1 -102.3(3) 3_657 .
N1 Co2 O3 P1 165.5(3) . .
N3 Co2 O3 P1 -12.9(3) . .
O1W Co2 O3 P1 80.5(3) . .
O5 C19 O4 Co2 170.6(5) . .
C2 C19 O4 Co2 -5.5(8) . .
O3 Co2 O4 C19 -43.5(8) . .
O1 Co2 O4 C19 94.7(5) 3_657 .
N1 Co2 O4 C19 -173.8(5) . .
N3 Co2 O4 C19 5.1(5) . .
O1W Co2 O4 C19 -89.4(5) . .
